data_7060002
loop_
_publ_author_name
'Biswal, Debanjana'
'Roy, Malini'
'Pramanik, Nikhil Ranjan'
'Paul, Suvendu'
'Drew, Michael G. B.'
'Chakrabarti, Syamal'

_publ_section_title
;
 The vital role of ditopic N--N bridging ligands with different lengths in
 the formation of new binuclear dioxomolybdenum(vi) complexes: synthesis,
 crystal structures, supramolecular framework and protein binding studies
;
_journal_issue 38
_journal_name_full 'New Journal of Chemistry'
_journal_page_first 16645
_journal_page_last 16664
_journal_paper_doi 10.1039/D0NJ03702H
_journal_volume 44
_journal_year 2020
_chemical_formula_sum 'C43 H36 Br2 Mo2 N6 O6 S4'
_chemical_formula_weight 1212.72
_space_group_crystal_system monoclinic
_space_group_IT_number 13
_space_group_name_Hall '-P 2yc'
_space_group_name_H-M_alt 'P 1 2/c 1'
_atom_sites_solution_hydrogens geom
_audit_creation_method SHELXL-2016/6
_audit_update_record
;
2020-08-24 deposited with the CCDC.	2020-09-14 downloaded from the CCDC.
;
_cell_angle_alpha 90
_cell_angle_beta 100.576(2)
_cell_angle_gamma 90
_cell_formula_units_Z 2
_cell_length_a 12.3179(6)
_cell_length_b 6.6907(3)
_cell_length_c 31.3842(14)
_cell_measurement_reflns_used 7583
_cell_measurement_temperature 296(2)
_cell_measurement_theta_max 25.25
_cell_measurement_theta_min 2.32
_cell_volume 2542.6(2)
_computing_cell_refinement 'Bruker SAINT'
_computing_data_collection 'Bruker APEX2'
_computing_data_reduction 'Bruker SAINT'
_computing_molecular_graphics 'Bruker SHELXTL'
_computing_publication_material 'Bruker SHELXTL'
_computing_structure_refinement 'SHELXL-2016/6 (Sheldrick, 2016)'
_computing_structure_solution 'SHELXS-97 (Sheldrick, 2008)'
_diffrn_ambient_temperature 296(2)
_diffrn_measured_fraction_theta_full 0.997
_diffrn_measured_fraction_theta_max 0.981
_diffrn_measurement_device_type 'Bruker APEX-II CCD'
_diffrn_measurement_method '\f and \w scans'
_diffrn_radiation_monochromator graphite
_diffrn_radiation_source 'fine-focus sealed tube'
_diffrn_radiation_type MoK\a
_diffrn_radiation_wavelength 0.71073
_diffrn_reflns_av_R_equivalents 0.0426
_diffrn_reflns_av_unetI/netI 0.0350
_diffrn_reflns_Laue_measured_fraction_full 0.997
_diffrn_reflns_Laue_measured_fraction_max 0.981
_diffrn_reflns_limit_h_max 15
_diffrn_reflns_limit_h_min -15
_diffrn_reflns_limit_k_max 8
_diffrn_reflns_limit_k_min -8
_diffrn_reflns_limit_l_max 39
_diffrn_reflns_limit_l_min -37
_diffrn_reflns_number 29731
_diffrn_reflns_point_group_measured_fraction_full 0.997
_diffrn_reflns_point_group_measured_fraction_max 0.981
_diffrn_reflns_theta_full 25.242
_diffrn_reflns_theta_max 26.871
_diffrn_reflns_theta_min 1.320
_exptl_absorpt_coefficient_mu 2.278
_exptl_absorpt_correction_T_max 1.000
_exptl_absorpt_correction_T_min 0.843
_exptl_absorpt_correction_type multi-scan
_exptl_absorpt_process_details 'SADABS (Sheldrick, 2008)'
_exptl_crystal_colour orange
_exptl_crystal_density_diffrn 1.584
_exptl_crystal_description cuboid
_exptl_crystal_F_000 1204
_exptl_crystal_size_max 0.26
_exptl_crystal_size_mid 0.15
_exptl_crystal_size_min 0.15
_refine_diff_density_max 0.695
_refine_diff_density_min -0.465
_refine_diff_density_rms 0.061
_refine_ls_extinction_method none
_refine_ls_goodness_of_fit_ref 1.019
_refine_ls_hydrogen_treatment constr
_refine_ls_matrix_type full
_refine_ls_number_parameters 291
_refine_ls_number_reflns 5387
_refine_ls_number_restraints 0
_refine_ls_restrained_S_all 1.019
_refine_ls_R_factor_all 0.0580
_refine_ls_R_factor_gt 0.0385
_refine_ls_shift/su_max 0.001
_refine_ls_shift/su_mean 0.000
_refine_ls_structure_factor_coef Fsqd
_refine_ls_weighting_details 'w=1/[\s^2^(Fo^2^)+(0.0407P)^2^+2.0724P] where P=(Fo^2^+2Fc^2^)/3'
_refine_ls_weighting_scheme calc
_refine_ls_wR_factor_gt 0.0872
_refine_ls_wR_factor_ref 0.0946
_reflns_Friedel_coverage 0.000
_reflns_number_gt 4078
_reflns_number_total 5390
_reflns_threshold_expression 'I > 2\s(I)'
_cod_data_source_file d0nj03702h2.cif
_cod_data_source_block complex3
_cod_depositor_comments
;
The following automatic conversions were performed:

data item '_exptl_absorpt_correction_type' value 'Multi-scan' was
changed to 'multi-scan' in accordance with the
/home/data/users/saulius/crontab/automatic-downloads/rss-feeds/RSC/lib/dictionaries/cif_core.dic
dictionary named 'cif_core.dic' version 2.4.2 last updated on
2011-04-26.

Automatic conversion script
Id: cif_fix_values 7556 2019-12-06 15:28:31Z antanas 

 Adding full bibliography for 7059999--7060002.cif.
;
_cod_original_sg_symbol_H-M 'P 2/c'
_cod_database_code 7060002
_shelx_shelxl_version_number 2016/6
_shelx_space_group_comment
;
The symmetry employed for this shelxl refinement is uniquely defined
by the following loop, which should always be used as a source of
symmetry information in preference to the above space-group names.
They are only intended as comments.
;

loop_
_space_group_symop_operation_xyz
'x, y, z'
'-x, y, -z+1/2'
'-x, -y, -z'
'x, -y, z-1/2'

loop_
_atom_site_label
_atom_site_type_symbol
_atom_site_fract_x
_atom_site_fract_y
_atom_site_fract_z
_atom_site_U_iso_or_equiv
_atom_site_adp_type
_atom_site_occupancy
_atom_site_site_symmetry_order
_atom_site_calc_flag
_atom_site_refinement_flags_posn
_atom_site_refinement_flags_adp
_atom_site_refinement_flags_occupancy
_atom_site_disorder_assembly
_atom_site_disorder_group
Mo1 Mo 0.43394(2) 1.38694(4) 0.40029(2) 0.05014(11) Uani 1 1 d . . . . .
Br1 Br 0.16335(4) 0.67498(8) 0.53806(2) 0.08288(16) Uani 1 1 d . . . . .
S1 S 0.56791(8) 1.31372(14) 0.35478(4) 0.0630(3) Uani 1 1 d . . . . .
S2 S 0.73319(8) 1.00187(14) 0.35771(4) 0.0638(3) Uani 1 1 d . . . . .
N2 N 0.5786(2) 0.9802(4) 0.40507(9) 0.0457(6) Uani 1 1 d . . . . .
N1 N 0.48583(19) 1.0654(3) 0.41803(8) 0.0391(6) Uani 1 1 d . . . . .
N3 N 0.3124(2) 1.2114(4) 0.34007(9) 0.0486(7) Uani 1 1 d . . . . .
O1 O 0.3108(2) 1.3106(4) 0.42706(9) 0.0599(6) Uani 1 1 d . . . . .
O2 O 0.5208(2) 1.4720(4) 0.44458(9) 0.0744(8) Uani 1 1 d . . . . .
O3 O 0.3877(2) 1.5935(3) 0.37100(10) 0.0700(8) Uani 1 1 d . . . . .
C1 C 0.2153(3) 0.8757(6) 0.50396(11) 0.0565(9) Uani 1 1 d . . . . .
C2 C 0.1557(3) 1.0508(6) 0.49581(13) 0.0644(10) Uani 1 1 d . . . . .
H2 H 0.092610 1.070094 0.507686 0.077 Uiso 1 1 calc R U . . .
C3 C 0.1892(3) 1.1965(6) 0.47024(13) 0.0611(10) Uani 1 1 d . . . . .
H3 H 0.148267 1.313458 0.464534 0.073 Uiso 1 1 calc R U . . .
C4 C 0.2840(3) 1.1695(5) 0.45288(11) 0.0482(8) Uani 1 1 d . . . . .
C5 C 0.3467(2) 0.9924(5) 0.46164(10) 0.0419(7) Uani 1 1 d . . . . .
C6 C 0.3102(3) 0.8452(5) 0.48769(11) 0.0479(8) Uani 1 1 d . . . . .
H6 H 0.350159 0.727501 0.493894 0.058 Uiso 1 1 calc R U . . .
C7 C 0.4448(2) 0.9509(4) 0.44393(10) 0.0388(7) Uani 1 1 d . . . . .
H7 H 0.481344 0.831244 0.451957 0.047 Uiso 1 1 calc R U . . .
C8 C 0.6179(3) 1.0857(5) 0.37742(12) 0.0504(8) Uani 1 1 d . . . . .
C9 C 0.7646(3) 0.7721(5) 0.38825(13) 0.0583(9) Uani 1 1 d . . . . .
H9A H 0.766220 0.797148 0.418800 0.070 Uiso 1 1 calc R U . . .
H9B H 0.707897 0.673227 0.378473 0.070 Uiso 1 1 calc R U . . .
C10 C 0.8750(3) 0.6948(5) 0.38171(11) 0.0512(8) Uani 1 1 d . . . . .
C11 C 0.9706(3) 0.7986(9) 0.39805(15) 0.0854(15) Uani 1 1 d . . . . .
H11 H 0.966049 0.921199 0.411577 0.102 Uiso 1 1 calc R U . . .
C12 C 1.0720(4) 0.7230(12) 0.39457(17) 0.108(2) Uani 1 1 d . . . . .
H12 H 1.135870 0.792686 0.406215 0.129 Uiso 1 1 calc R U . . .
C13 C 1.0789(4) 0.5450(11) 0.37396(18) 0.1018(19) Uani 1 1 d . . . . .
H13 H 1.147793 0.493657 0.371689 0.122 Uiso 1 1 calc R U . . .
C14 C 0.9856(5) 0.4419(8) 0.35667(18) 0.0928(16) Uani 1 1 d . . . . .
H14 H 0.990677 0.321587 0.342326 0.111 Uiso 1 1 calc R U . . .
C15 C 0.8833(3) 0.5179(6) 0.36065(14) 0.0664(10) Uani 1 1 d . . . . .
H15 H 0.819575 0.447875 0.348898 0.080 Uiso 1 1 calc R U . . .
C16 C 0.2822(4) 1.0246(6) 0.34136(15) 0.0886(16) Uani 1 1 d . . . . .
H16 H 0.310814 0.951269 0.366037 0.106 Uiso 1 1 calc R U . . .
C17 C 0.2110(4) 0.9286(7) 0.30882(16) 0.0943(17) Uani 1 1 d . . . . .
H17 H 0.193614 0.794966 0.312191 0.113 Uiso 1 1 calc R U . . .
C18 C 0.1659(3) 1.0261(6) 0.27190(12) 0.0552(9) Uani 1 1 d . . . . .
C19 C 0.1956(4) 1.2206(8) 0.27084(15) 0.0945(16) Uani 1 1 d . . . . .
H19 H 0.166453 1.297813 0.246811 0.113 Uiso 1 1 calc R U . . .
C20 C 0.2675(4) 1.3064(7) 0.30437(15) 0.0889(15) Uani 1 1 d . . . . .
H20 H 0.285890 1.440128 0.301755 0.107 Uiso 1 1 calc R U . . .
C21 C 0.0898(3) 0.9194(7) 0.23561(13) 0.0733(12) Uani 1 1 d . . . . .
H21A H 0.055506 1.018129 0.214780 0.088 Uiso 1 1 calc R U . . .
H21B H 0.133871 0.832106 0.220900 0.088 Uiso 1 1 calc R U . . .
C22 C 0.000000 0.7967(9) 0.250000 0.0762(18) Uani 1 2 d S T P . .
H22A H 0.033341 0.711048 0.273772 0.091 Uiso 0.5 1 calc R U P . .
H22B H -0.033344 0.711064 0.226225 0.091 Uiso 0.5 1 calc R U P . .

loop_
_atom_site_aniso_label
_atom_site_aniso_U_11
_atom_site_aniso_U_22
_atom_site_aniso_U_33
_atom_site_aniso_U_23
_atom_site_aniso_U_13
_atom_site_aniso_U_12
Mo1 0.04523(17) 0.02835(14) 0.0726(2) 0.00360(13) -0.00034(14) 0.00530(12)
Br1 0.0910(3) 0.0869(3) 0.0802(3) 0.0105(2) 0.0404(3) -0.0023(3)
S1 0.0500(5) 0.0481(5) 0.0919(8) 0.0213(5) 0.0159(5) 0.0011(4)
S2 0.0532(5) 0.0551(6) 0.0896(7) 0.0106(5) 0.0300(5) 0.0051(4)
N2 0.0375(14) 0.0366(14) 0.0634(18) -0.0005(13) 0.0105(13) 0.0039(11)
N1 0.0324(13) 0.0299(12) 0.0521(16) -0.0028(11) 0.0001(12) 0.0039(10)
N3 0.0431(15) 0.0415(15) 0.0592(18) 0.0091(13) 0.0039(13) 0.0049(12)
O1 0.0566(14) 0.0474(13) 0.0777(18) 0.0117(13) 0.0180(13) 0.0208(11)
O2 0.0781(18) 0.0402(13) 0.092(2) -0.0081(14) -0.0172(16) 0.0074(13)
O3 0.0663(16) 0.0359(13) 0.100(2) 0.0132(13) -0.0051(15) 0.0047(11)
C1 0.060(2) 0.066(2) 0.045(2) -0.0018(17) 0.0132(17) -0.0025(18)
C2 0.058(2) 0.074(3) 0.064(2) -0.009(2) 0.0197(19) 0.011(2)
C3 0.054(2) 0.064(2) 0.065(2) -0.008(2) 0.0106(18) 0.0223(18)
C4 0.0425(18) 0.0439(18) 0.057(2) -0.0050(16) 0.0052(16) 0.0095(14)
C5 0.0418(17) 0.0394(17) 0.0411(17) -0.0055(14) -0.0009(14) 0.0072(13)
C6 0.0482(18) 0.0479(19) 0.0452(19) -0.0036(15) 0.0022(15) 0.0034(14)
C7 0.0369(15) 0.0295(14) 0.0467(18) -0.0015(13) -0.0014(14) 0.0056(12)
C8 0.0398(17) 0.0393(17) 0.071(2) 0.0014(16) 0.0064(16) -0.0033(14)
C9 0.050(2) 0.052(2) 0.077(3) 0.0045(18) 0.0209(18) 0.0025(16)
C10 0.0417(18) 0.059(2) 0.055(2) 0.0041(17) 0.0148(16) 0.0069(16)
C11 0.054(2) 0.129(4) 0.074(3) -0.033(3) 0.014(2) -0.009(3)
C12 0.041(2) 0.198(7) 0.079(3) -0.022(4) -0.001(2) -0.001(3)
C13 0.060(3) 0.158(6) 0.090(4) 0.029(4) 0.021(3) 0.052(4)
C14 0.106(4) 0.077(3) 0.107(4) 0.007(3) 0.048(3) 0.034(3)
C15 0.066(2) 0.054(2) 0.084(3) 0.004(2) 0.026(2) 0.0069(19)
C16 0.109(4) 0.052(2) 0.081(3) 0.018(2) -0.044(3) -0.016(2)
C17 0.114(4) 0.059(3) 0.087(3) 0.016(2) -0.044(3) -0.020(3)
C18 0.0465(19) 0.069(2) 0.048(2) 0.0035(18) 0.0028(16) 0.0061(17)
C19 0.122(4) 0.086(3) 0.060(3) 0.032(3) -0.025(3) -0.011(3)
C20 0.114(4) 0.064(3) 0.077(3) 0.021(2) -0.016(3) -0.022(3)
C21 0.068(3) 0.091(3) 0.055(2) -0.004(2) -0.005(2) 0.009(2)
C22 0.080(4) 0.065(4) 0.068(4) 0.000 -0.026(3) 0.000

loop_
_atom_type_symbol
_atom_type_description
_atom_type_scat_dispersion_real
_atom_type_scat_dispersion_imag
_atom_type_scat_source
C C 0.0033 0.0016 'International Tables Vol C Tables 4.2.6.8 and 6.1.1.4'
H H 0.0000 0.0000 'International Tables Vol C Tables 4.2.6.8 and 6.1.1.4'
N N 0.0061 0.0033 'International Tables Vol C Tables 4.2.6.8 and 6.1.1.4'
O O 0.0106 0.0060 'International Tables Vol C Tables 4.2.6.8 and 6.1.1.4'
S S 0.1246 0.1234 'International Tables Vol C Tables 4.2.6.8 and 6.1.1.4'
Br Br -0.2901 2.4595 'International Tables Vol C Tables 4.2.6.8 and 6.1.1.4'
Mo Mo -1.6832 0.6857 'International Tables Vol C Tables 4.2.6.8 and 6.1.1.4'

loop_
_geom_angle_atom_site_label_1
_geom_angle_atom_site_label_2
_geom_angle_atom_site_label_3
_geom_angle
_geom_angle_site_symmetry_1
_geom_angle_site_symmetry_3
_geom_angle_publ_flag
O2 Mo1 O3 105.66(13) . . ?
O2 Mo1 O1 99.25(14) . . ?
O3 Mo1 O1 103.75(12) . . ?
O2 Mo1 N1 90.58(11) . . ?
O3 Mo1 N1 161.64(12) . . ?
O1 Mo1 N1 81.50(9) . . ?
O2 Mo1 S1 98.96(11) . . ?
O3 Mo1 S1 92.45(11) . . ?
O1 Mo1 S1 151.26(8) . . ?
N1 Mo1 S1 76.28(7) . . ?
O2 Mo1 N3 171.38(11) . . ?
O3 Mo1 N3 82.96(11) . . ?
O1 Mo1 N3 78.10(10) . . ?
N1 Mo1 N3 80.94(9) . . ?
S1 Mo1 N3 80.59(7) . . ?
C8 S1 Mo1 99.45(12) . . ?
C8 S2 C9 101.18(16) . . ?
C8 N2 N1 113.7(3) . . ?
C7 N1 N2 112.2(2) . . ?
C7 N1 Mo1 126.19(19) . . ?
N2 N1 Mo1 121.21(18) . . ?
C16 N3 C20 114.2(3) . . ?
C16 N3 Mo1 124.4(2) . . ?
C20 N3 Mo1 121.3(3) . . ?
C4 O1 Mo1 139.2(2) . . ?
C6 C1 C2 121.1(4) . . ?
C6 C1 Br1 120.1(3) . . ?
C2 C1 Br1 118.8(3) . . ?
C3 C2 C1 120.2(3) . . ?
C3 C2 H2 119.9 . . ?
C1 C2 H2 119.9 . . ?
C2 C3 C4 120.1(3) . . ?
C2 C3 H3 119.9 . . ?
C4 C3 H3 119.9 . . ?
O1 C4 C3 118.0(3) . . ?
O1 C4 C5 121.9(3) . . ?
C3 C4 C5 120.1(3) . . ?
C6 C5 C4 118.6(3) . . ?
C6 C5 C7 117.9(3) . . ?
C4 C5 C7 123.4(3) . . ?
C1 C6 C5 119.8(3) . . ?
C1 C6 H6 120.1 . . ?
C5 C6 H6 120.1 . . ?
N1 C7 C5 125.5(3) . . ?
N1 C7 H7 117.2 . . ?
C5 C7 H7 117.2 . . ?
N2 C8 S2 119.8(2) . . ?
N2 C8 S1 127.5(3) . . ?
S2 C8 S1 112.7(2) . . ?
C10 C9 S2 109.2(2) . . ?
C10 C9 H9A 109.8 . . ?
S2 C9 H9A 109.8 . . ?
C10 C9 H9B 109.8 . . ?
S2 C9 H9B 109.8 . . ?
H9A C9 H9B 108.3 . . ?
C15 C10 C11 118.7(4) . . ?
C15 C10 C9 120.8(3) . . ?
C11 C10 C9 120.5(4) . . ?
C12 C11 C10 120.8(5) . . ?
C12 C11 H11 119.6 . . ?
C10 C11 H11 119.6 . . ?
C13 C12 C11 119.8(5) . . ?
C13 C12 H12 120.1 . . ?
C11 C12 H12 120.1 . . ?
C14 C13 C12 120.5(4) . . ?
C14 C13 H13 119.7 . . ?
C12 C13 H13 119.7 . . ?
C13 C14 C15 119.5(5) . . ?
C13 C14 H14 120.3 . . ?
C15 C14 H14 120.3 . . ?
C10 C15 C14 120.7(4) . . ?
C10 C15 H15 119.7 . . ?
C14 C15 H15 119.7 . . ?
N3 C16 C17 124.7(4) . . ?
N3 C16 H16 117.6 . . ?
C17 C16 H16 117.6 . . ?
C18 C17 C16 121.0(4) . . ?
C18 C17 H17 119.5 . . ?
C16 C17 H17 119.5 . . ?
C19 C18 C17 114.4(4) . . ?
C19 C18 C21 124.6(4) . . ?
C17 C18 C21 121.0(4) . . ?
C18 C19 C20 121.5(4) . . ?
C18 C19 H19 119.2 . . ?
C20 C19 H19 119.2 . . ?
N3 C20 C19 124.1(4) . . ?
N3 C20 H20 117.9 . . ?
C19 C20 H20 117.9 . . ?
C22 C21 C18 114.7(3) . . ?
C22 C21 H21A 108.6 . . ?
C18 C21 H21A 108.6 . . ?
C22 C21 H21B 108.6 . . ?
C18 C21 H21B 108.6 . . ?
H21A C21 H21B 107.6 . . ?
C21 C22 C21 114.2(5) . 2 ?
C21 C22 H22A 108.7 . . ?
C21 C22 H22A 108.7 2 . ?
C21 C22 H22B 108.7 . . ?
C21 C22 H22B 108.7 2 . ?
H22A C22 H22B 107.6 . . ?

loop_
_geom_bond_atom_site_label_1
_geom_bond_atom_site_label_2
_geom_bond_distance
_geom_bond_site_symmetry_2
_geom_bond_publ_flag
Mo1 O2 1.690(3) . ?
Mo1 O3 1.699(2) . ?
Mo1 O1 1.933(2) . ?
Mo1 N1 2.284(2) . ?
Mo1 S1 2.4224(11) . ?
Mo1 N3 2.481(3) . ?
Br1 C1 1.900(4) . ?
S1 C8 1.746(3) . ?
S2 C8 1.743(3) . ?
S2 C9 1.815(4) . ?
N2 C8 1.280(4) . ?
N2 N1 1.403(3) . ?
N1 C7 1.286(4) . ?
N3 C16 1.306(5) . ?
N3 C20 1.318(5) . ?
O1 C4 1.325(4) . ?
C1 C6 1.375(5) . ?
C1 C2 1.381(5) . ?
C2 C3 1.374(6) . ?
C2 H2 0.9300 . ?
C3 C4 1.389(5) . ?
C3 H3 0.9300 . ?
C4 C5 1.413(4) . ?
C5 C6 1.406(5) . ?
C5 C7 1.447(4) . ?
C6 H6 0.9300 . ?
C7 H7 0.9300 . ?
C9 C10 1.504(5) . ?
C9 H9A 0.9700 . ?
C9 H9B 0.9700 . ?
C10 C15 1.369(5) . ?
C10 C11 1.382(6) . ?
C11 C12 1.370(7) . ?
C11 H11 0.9300 . ?
C12 C13 1.365(9) . ?
C12 H12 0.9300 . ?
C13 C14 1.365(8) . ?
C13 H13 0.9300 . ?
C14 C15 1.386(6) . ?
C14 H14 0.9300 . ?
C15 H15 0.9300 . ?
C16 C17 1.377(6) . ?
C16 H16 0.9300 . ?
C17 C18 1.356(5) . ?
C17 H17 0.9300 . ?
C18 C19 1.354(6) . ?
C18 C21 1.514(5) . ?
C19 C20 1.371(6) . ?
C19 H19 0.9300 . ?
C20 H20 0.9300 . ?
C21 C22 1.512(6) . ?
C21 H21A 0.9700 . ?
C21 H21B 0.9700 . ?
C22 H22A 0.9700 . ?
C22 H22B 0.9700 . ?
